data_7205732
loop_
_publ_author_name
'Hou, Ke-Ling'
'Bai, Feng-Ying'
'Xing, Yong-Heng'
'Wang, Jian-Ling'
'Shi, Zhan'

_publ_section_title
;
 A novel family of 3D photoluminescent lanthanide--bta--flexible MOFs
 constructed from 1,2,4,5-benzenetetracarboxylic acid and different
 spanning of dicarboxylate acid ligands
;
_journal_issue 11
_journal_name_full CrystEngComm
_journal_page_first 3884
_journal_paper_doi 10.1039/c0ce00707b
_journal_volume 13
_journal_year 2011
_chemical_formula_sum 'C15 H18 Eu2 O17'
_chemical_formula_weight 774.21
_chemical_name_systematic
;
?
;
_space_group_IT_number 15
_symmetry_cell_setting monoclinic
_symmetry_space_group_name_Hall '-C 2yc'
_symmetry_space_group_name_H-M 'C 1 2/c 1'
_atom_sites_solution_hydrogens geom
_atom_sites_solution_primary direct
_atom_sites_solution_secondary difmap
_audit_creation_method SHELXL-97
_cell_angle_alpha 90.00
_cell_angle_beta 113.604(2)
_cell_angle_gamma 90.00
_cell_formula_units_Z 4
_cell_length_a 18.886(4)
_cell_length_b 7.8133(16)
_cell_length_c 14.793(3)
_cell_measurement_reflns_used 3364
_cell_measurement_temperature 296(2)
_cell_measurement_theta_max 28.72
_cell_measurement_theta_min 2.35
_cell_volume 2000.3(7)
_computing_cell_refinement 'Bruker SMART'
_computing_data_collection 'Bruker SMART'
_computing_data_reduction 'Bruker SAINT'
_computing_molecular_graphics 'Bruker SHELXTL'
_computing_publication_material 'Bruker SHELXTL'
_computing_structure_refinement 'SHELXL-97 (Sheldrick, 1997)'
_computing_structure_solution 'SHELXS-97 (Sheldrick, 1990)'
_diffrn_ambient_temperature 296(2)
_diffrn_measured_fraction_theta_full 0.995
_diffrn_measured_fraction_theta_max 0.995
_diffrn_measurement_device_type 'Bruker SMART APEX'
_diffrn_measurement_method 'phi and omega scans'
_diffrn_radiation_monochromator graphite
_diffrn_radiation_source 'fine-focus sealed tube'
_diffrn_radiation_type MoK\a
_diffrn_radiation_wavelength 0.71073
_diffrn_reflns_av_R_equivalents 0.0219
_diffrn_reflns_av_sigmaI/netI 0.0271
_diffrn_reflns_limit_h_max 19
_diffrn_reflns_limit_h_min -23
_diffrn_reflns_limit_k_max 9
_diffrn_reflns_limit_k_min -8
_diffrn_reflns_limit_l_max 18
_diffrn_reflns_limit_l_min -18
_diffrn_reflns_number 5484
_diffrn_reflns_theta_full 26.75
_diffrn_reflns_theta_max 26.75
_diffrn_reflns_theta_min 2.35
_diffrn_standards_decay_% 0
_diffrn_standards_interval_count 0
_diffrn_standards_interval_time 0
_diffrn_standards_number 0
_exptl_absorpt_coefficient_mu 6.306
_exptl_absorpt_correction_T_max 0.5798
_exptl_absorpt_correction_T_min 0.3402
_exptl_absorpt_correction_type multi-scan
_exptl_absorpt_process_details 'SADABS (Sheldrick, 1996)'
_exptl_crystal_colour colorless
_exptl_crystal_density_diffrn 2.571
_exptl_crystal_density_method 'not measured'
_exptl_crystal_description prismatic
_exptl_crystal_F_000 1480
_exptl_crystal_size_max 0.22
_exptl_crystal_size_mid 0.13
_exptl_crystal_size_min 0.10
_refine_diff_density_max 0.625
_refine_diff_density_min -0.728
_refine_diff_density_rms 0.119
_refine_ls_extinction_method none
_refine_ls_goodness_of_fit_ref 1.057
_refine_ls_hydrogen_treatment constr
_refine_ls_matrix_type full
_refine_ls_number_parameters 156
_refine_ls_number_reflns 2109
_refine_ls_number_restraints 0
_refine_ls_restrained_S_all 1.057
_refine_ls_R_factor_all 0.0224
_refine_ls_R_factor_gt 0.0198
_refine_ls_shift/su_max 0.001
_refine_ls_shift/su_mean 0.000
_refine_ls_structure_factor_coef Fsqd
_refine_ls_weighting_details 'calc w=1/[\s^2^(Fo^2^)+(0.0200P)^2^+3.1200P] where P=(Fo^2^+2Fc^2^)/3'
_refine_ls_weighting_scheme calc
_refine_ls_wR_factor_gt 0.0444
_refine_ls_wR_factor_ref 0.0456
_reflns_number_gt 1950
_reflns_number_total 2109
_reflns_threshold_expression >2sigma(I)
_cod_data_source_file c0ce00707b.txt
_cod_data_source_block xc
_cod_depositor_comments
;
The following automatic conversions were performed:
'_symmetry_cell_setting' value 'Monoclinic' changed to 'monoclinic'
according to '/home/saulius/struct/CIF-dictionaries/cif_core.dic'
dictionary named 'cif_core.dic' version 2.4.1 from 2010-06-29.

Automatic conversion script
Id: cif_fix_enum 1555 2011-01-17 13:19:09Z saulius 
;
_cod_original_sg_symbol_H-M C2/c
_cod_database_code 7205732

loop_
_symmetry_equiv_pos_as_xyz
'x, y, z'
'-x, y, -z+1/2'
'x+1/2, y+1/2, z'
'-x+1/2, y+1/2, -z+1/2'
'-x, -y, -z'
'x, -y, z-1/2'
'-x+1/2, -y+1/2, -z'
'x+1/2, -y+1/2, z-1/2'

loop_
_atom_site_label
_atom_site_type_symbol
_atom_site_fract_x
_atom_site_fract_y
_atom_site_fract_z
_atom_site_U_iso_or_equiv
_atom_site_adp_type
_atom_site_occupancy
_atom_site_symmetry_multiplicity
_atom_site_calc_flag
_atom_site_refinement_flags
_atom_site_disorder_assembly
_atom_site_disorder_group
Eu1 Eu 0.253987(8) 0.36653(2) 0.383820(10) 0.01290(6) Uani 1 1 d . . .
O1 O 0.11486(13) 0.4501(4) 0.35243(17) 0.0267(6) Uani 1 1 d . . .
O2 O 0.19188(13) 0.3799(3) 0.50359(16) 0.0189(5) Uani 1 1 d . . .
O1W O 0.34900(13) 0.5430(3) 0.35081(17) 0.0233(6) Uani 1 1 d . . .
H1A H 0.3493 0.5325 0.2958 0.035 Uiso 1 1 d R . .
H1B H 0.3907 0.4988 0.3843 0.035 Uiso 1 1 d R . .
O2W O 0.23745(16) 0.6880(4) 0.4017(2) 0.0337(7) Uani 1 1 d . . .
H2A H 0.2301 0.7262 0.4488 0.051 Uiso 0.50 1 d PR A 1
H2B H 0.2165 0.7472 0.3523 0.051 Uiso 0.50 1 d PR A 1
H2C H 0.2716 0.7189 0.3843 0.051 Uiso 0.50 1 d PR A 2
H2D H 0.2014 0.6656 0.3493 0.051 Uiso 0.50 1 d PR A 2
O3W O 0.5000 0.5000 0.5000 0.127(3) Uani 1 2 d S . .
O3 O 0.17747(13) 0.3090(3) 0.68295(17) 0.0206(5) Uani 1 1 d . . .
O4 O 0.18483(13) 0.5909(3) 0.70782(16) 0.0208(5) Uani 1 1 d . . .
O5 O 0.17058(13) 0.1145(3) 0.33521(17) 0.0217(5) Uani 1 1 d . . .
O6 O 0.14712(14) 0.0360(4) 0.46572(17) 0.0267(6) Uani 1 1 d . . .
C1 C 0.06186(18) 0.4637(5) 0.4741(2) 0.0154(7) Uani 1 1 d . . .
C2 C 0.07482(18) 0.4822(4) 0.5739(2) 0.0143(6) Uani 1 1 d . . .
C3 C 0.01269(18) 0.5190(5) 0.5981(2) 0.0182(7) Uani 1 1 d . . .
H3 H 0.0210 0.5324 0.6641 0.022 Uiso 1 1 calc R . .
C4 C 0.12574(18) 0.4291(5) 0.4402(2) 0.0163(7) Uani 1 1 d . . .
C5 C 0.15264(17) 0.4597(5) 0.6597(2) 0.0146(7) Uani 1 1 d . . .
C6 C 0.13427(18) 0.0292(5) 0.3755(2) 0.0180(7) Uani 1 1 d . . .
C7 C 0.06959(19) -0.0860(5) 0.3103(2) 0.0209(7) Uani 1 1 d . . .
H7A H 0.0556 -0.1660 0.3505 0.025 Uiso 1 1 calc R . .
H7B H 0.0863 -0.1510 0.2665 0.025 Uiso 1 1 calc R . .
C8 C 0.0000 0.0250(7) 0.2500 0.0211(11) Uani 1 2 d S . .
H8A H -0.0130 0.0984 0.2943 0.025 Uiso 1 1 d R . .

loop_
_atom_site_aniso_label
_atom_site_aniso_U_11
_atom_site_aniso_U_22
_atom_site_aniso_U_33
_atom_site_aniso_U_23
_atom_site_aniso_U_13
_atom_site_aniso_U_12
Eu1 0.01152(9) 0.01742(11) 0.00959(9) 0.00041(6) 0.00405(6) 0.00121(6)
O1 0.0163(12) 0.0482(19) 0.0151(12) 0.0035(11) 0.0058(10) 0.0106(12)
O2 0.0129(11) 0.0285(15) 0.0143(11) 0.0025(10) 0.0046(9) 0.0042(10)
O1W 0.0207(12) 0.0325(16) 0.0172(12) 0.0026(11) 0.0081(10) -0.0007(11)
O2W 0.0419(16) 0.0299(17) 0.0331(15) -0.0011(13) 0.0190(13) 0.0057(13)
O3W 0.032(3) 0.243(11) 0.098(5) 0.039(6) 0.019(3) -0.005(5)
O3 0.0199(12) 0.0240(15) 0.0183(12) 0.0041(10) 0.0080(10) 0.0080(11)
O4 0.0166(12) 0.0271(15) 0.0155(11) -0.0054(10) 0.0029(9) -0.0023(11)
O5 0.0186(12) 0.0302(16) 0.0160(12) -0.0027(10) 0.0067(10) -0.0053(11)
O6 0.0248(13) 0.0397(17) 0.0139(11) -0.0019(11) 0.0060(10) -0.0078(12)
C1 0.0125(15) 0.0178(18) 0.0156(15) -0.0004(13) 0.0053(13) 0.0004(13)
C2 0.0117(15) 0.0139(17) 0.0163(15) -0.0016(13) 0.0045(12) 0.0021(13)
C3 0.0171(16) 0.024(2) 0.0124(15) -0.0022(14) 0.0050(13) 0.0020(14)
C4 0.0137(15) 0.0186(18) 0.0146(15) 0.0001(13) 0.0037(13) 0.0009(13)
C5 0.0111(15) 0.024(2) 0.0110(14) 0.0005(13) 0.0069(12) 0.0039(13)
C6 0.0128(15) 0.022(2) 0.0175(16) 0.0006(14) 0.0042(13) 0.0042(14)
C7 0.0179(17) 0.0208(19) 0.0183(17) -0.0011(14) 0.0013(14) -0.0011(15)
C8 0.016(2) 0.024(3) 0.020(2) 0.000 0.0041(19) 0.000

loop_
_atom_type_symbol
_atom_type_description
_atom_type_scat_dispersion_real
_atom_type_scat_dispersion_imag
_atom_type_scat_source
C C 0.0033 0.0016 'International Tables Vol C Tables 4.2.6.8 and 6.1.1.4'
H H 0.0000 0.0000 'International Tables Vol C Tables 4.2.6.8 and 6.1.1.4'
O O 0.0106 0.0060 'International Tables Vol C Tables 4.2.6.8 and 6.1.1.4'
Eu Eu -0.1578 3.6682 'International Tables Vol C Tables 4.2.6.8 and 6.1.1.4'

loop_
_geom_angle_atom_site_label_1
_geom_angle_atom_site_label_2
_geom_angle_atom_site_label_3
_geom_angle
_geom_angle_site_symmetry_1
_geom_angle_site_symmetry_3
_geom_angle_publ_flag
O3 Eu1 O6 102.74(9) 7_556 7_556 ?
O3 Eu1 O4 77.29(8) 7_556 6_565 ?
O6 Eu1 O4 147.37(9) 7_556 6_565 ?
O3 Eu1 O5 78.77(9) 7_556 . ?
O6 Eu1 O5 134.70(8) 7_556 . ?
O4 Eu1 O5 77.76(8) 6_565 . ?
O3 Eu1 O1W 71.13(9) 7_556 . ?
O6 Eu1 O1W 69.26(8) 7_556 . ?
O4 Eu1 O1W 80.33(8) 6_565 . ?
O5 Eu1 O1W 145.92(8) . . ?
O3 Eu1 O2 71.46(8) 7_556 7_556 ?
O6 Eu1 O2 70.34(9) 7_556 7_556 ?
O4 Eu1 O2 136.67(8) 6_565 7_556 ?
O5 Eu1 O2 67.43(8) . 7_556 ?
O1W Eu1 O2 115.49(8) . 7_556 ?
O3 Eu1 O2 144.82(8) 7_556 . ?
O6 Eu1 O2 74.84(8) 7_556 . ?
O4 Eu1 O2 123.66(8) 6_565 . ?
O5 Eu1 O2 79.11(8) . . ?
O1W Eu1 O2 134.96(8) . . ?
O2 Eu1 O2 74.91(9) 7_556 . ?
O3 Eu1 O2W 136.47(9) 7_556 . ?
O6 Eu1 O2W 70.88(9) 7_556 . ?
O4 Eu1 O2W 86.59(9) 6_565 . ?
O5 Eu1 O2W 136.96(9) . . ?
O1W Eu1 O2W 66.38(9) . . ?
O2 Eu1 O2W 136.62(8) 7_556 . ?
O2 Eu1 O2W 76.90(8) . . ?
O3 Eu1 O1 140.13(8) 7_556 . ?
O6 Eu1 O1 116.77(8) 7_556 . ?
O4 Eu1 O1 72.42(7) 6_565 . ?
O5 Eu1 O1 70.04(9) . . ?
O1W Eu1 O1 126.67(9) . . ?
O2 Eu1 O1 115.85(8) 7_556 . ?
O2 Eu1 O1 51.45(7) . . ?
O2W Eu1 O1 67.03(9) . . ?
O3 Eu1 C4 151.65(9) 7_556 . ?
O6 Eu1 C4 96.30(9) 7_556 . ?
O4 Eu1 C4 97.63(8) 6_565 . ?
O5 Eu1 C4 72.92(9) . . ?
O1W Eu1 C4 136.16(9) . . ?
O2 Eu1 C4 96.01(9) 7_556 . ?
O2 Eu1 C4 26.15(8) . . ?
O2W Eu1 C4 69.78(10) . . ?
O1 Eu1 C4 25.30(8) . . ?
O3 Eu1 Eu1 108.38(6) 7_556 7_556 ?
O6 Eu1 Eu1 67.87(6) 7_556 7_556 ?
O4 Eu1 Eu1 143.83(6) 6_565 7_556 ?
O5 Eu1 Eu1 68.86(5) . 7_556 ?
O1W Eu1 Eu1 135.75(5) . 7_556 ?
O2 Eu1 Eu1 37.51(5) 7_556 7_556 ?
O2 Eu1 Eu1 37.41(5) . 7_556 ?
O2W Eu1 Eu1 108.32(6) . 7_556 ?
O1 Eu1 Eu1 83.19(6) . 7_556 ?
C4 Eu1 Eu1 59.99(7) . 7_556 ?
O3 Eu1 H1B 63.4 7_556 . ?
O6 Eu1 H1B 60.0 7_556 . ?
O4 Eu1 H1B 93.0 6_565 . ?
O5 Eu1 H1B 142.1 . . ?
O1W Eu1 H1B 16.6 . . ?
O2 Eu1 H1B 98.9 7_556 . ?
O2 Eu1 H1B 133.2 . . ?
O2W Eu1 H1B 77.7 . . ?
O1 Eu1 H1B 142.2 . . ?
C4 Eu1 H1B 144.9 . . ?
Eu1 Eu1 H1B 121.9 7_556 . ?
O3 Eu1 H2C 119.6 7_556 . ?
O6 Eu1 H2C 68.4 7_556 . ?
O4 Eu1 H2C 83.0 6_565 . ?
O5 Eu1 H2C 149.7 . . ?
O1W Eu1 H2C 49.3 . . ?
O2 Eu1 H2C 138.7 7_556 . ?
O2 Eu1 H2C 92.7 . . ?
O2W Eu1 H2C 17.1 . . ?
O1 Eu1 H2C 82.0 . . ?
C4 Eu1 H2C 86.8 . . ?
Eu1 Eu1 H2C 120.2 7_556 . ?
H1B Eu1 H2C 61.3 . . ?
O3 Eu1 H2D 134.0 7_556 . ?
O6 Eu1 H2D 89.5 7_556 . ?
O4 Eu1 H2D 69.8 6_565 . ?
O5 Eu1 H2D 122.3 . . ?
O1W Eu1 H2D 72.5 . . ?
O2 Eu1 H2D 151.8 7_556 . ?
O2 Eu1 H2D 81.1 . . ?
O2W Eu1 H2D 18.6 . . ?
O1 Eu1 H2D 55.4 . . ?
C4 Eu1 H2D 66.1 . . ?
Eu1 Eu1 H2D 117.2 7_556 . ?
H1B Eu1 H2D 86.9 . . ?
H2C Eu1 H2D 27.5 . . ?
C4 O1 Eu1 92.78(19) . . ?
C4 O2 Eu1 137.8(2) . 7_556 ?
C4 O2 Eu1 95.20(18) . . ?
Eu1 O2 Eu1 105.09(9) 7_556 . ?
Eu1 O1W H1A 115.8 . . ?
Eu1 O1W H1B 104.1 . . ?
H1A O1W H1B 99.9 . . ?
Eu1 O2W H2A 121.0 . . ?
Eu1 O2W H2B 119.8 . . ?
H2A O2W H2B 111.5 . . ?
Eu1 O2W H2C 96.5 . . ?
H2A O2W H2C 125.6 . . ?
H2B O2W H2C 73.4 . . ?
Eu1 O2W H2D 77.4 . . ?
H2A O2W H2D 121.5 . . ?
H2B O2W H2D 49.9 . . ?
H2C O2W H2D 103.0 . . ?
C5 O3 Eu1 129.38(19) . 7_556 ?
C5 O4 Eu1 130.6(2) . 6_566 ?
C6 O5 Eu1 134.0(2) . . ?
C6 O6 Eu1 138.5(2) . 7_556 ?
C3 C1 C2 119.6(3) 5_566 . ?
C3 C1 C4 117.5(3) 5_566 . ?
C2 C1 C4 122.9(3) . . ?
C3 C2 C1 118.9(3) . . ?
C3 C2 C5 116.4(3) . . ?
C1 C2 C5 124.7(3) . . ?
C2 C3 C1 121.5(3) . 5_566 ?
C2 C3 H3 119.2 . . ?
C1 C3 H3 119.2 5_566 . ?
O1 C4 O2 120.6(3) . . ?
O1 C4 C1 120.4(3) . . ?
O2 C4 C1 119.1(3) . . ?
O1 C4 Eu1 61.92(17) . . ?
O2 C4 Eu1 58.65(16) . . ?
C1 C4 Eu1 177.4(2) . . ?
O4 C5 O3 124.2(3) . . ?
O4 C5 C2 117.7(3) . . ?
O3 C5 C2 117.7(3) . . ?
O6 C6 O5 124.6(3) . . ?
O6 C6 C7 117.7(3) . . ?
O5 C6 C7 117.7(3) . . ?
C6 C7 C8 108.7(3) . . ?
C6 C7 H7A 110.0 . . ?
C8 C7 H7A 110.0 . . ?
C6 C7 H7B 110.0 . . ?
C8 C7 H7B 110.0 . . ?
H7A C7 H7B 108.3 . . ?
C7 C8 C7 110.8(4) . 2 ?
C7 C8 H8A 109.3 . . ?
C7 C8 H8A 109.8 2 . ?

loop_
_geom_bond_atom_site_label_1
_geom_bond_atom_site_label_2
_geom_bond_distance
_geom_bond_site_symmetry_2
_geom_bond_publ_flag
Eu1 O3 2.357(2) 7_556 ?
Eu1 O6 2.386(2) 7_556 ?
Eu1 O4 2.423(2) 6_565 ?
Eu1 O5 2.443(2) . ?
Eu1 O1W 2.462(2) . ?
Eu1 O2 2.482(2) 7_556 ?
Eu1 O2 2.488(2) . ?
Eu1 O2W 2.558(3) . ?
Eu1 O1 2.563(2) . ?
Eu1 C4 2.902(3) . ?
Eu1 Eu1 3.9456(7) 7_556 ?
Eu1 H1B 2.7781 . ?
Eu1 H2C 2.7731 . ?
Eu1 H2D 2.5106 . ?
O1 C4 1.242(4) . ?
O2 C4 1.284(4) . ?
O2 Eu1 2.482(2) 7_556 ?
O1W H1A 0.8200 . ?
O1W H1B 0.8201 . ?
O2W H2A 0.8199 . ?
O2W H2B 0.8200 . ?
O2W H2C 0.8200 . ?
O2W H2D 0.8200 . ?
O3 C5 1.263(4) . ?
O3 Eu1 2.357(2) 7_556 ?
O4 C5 1.257(4) . ?
O4 Eu1 2.423(2) 6_566 ?
O5 C6 1.264(4) . ?
O6 C6 1.258(4) . ?
O6 Eu1 2.386(2) 7_556 ?
C1 C3 1.392(4) 5_566 ?
C1 C2 1.404(4) . ?
C1 C4 1.505(4) . ?
C2 C3 1.387(4) . ?
C2 C5 1.519(4) . ?
C3 C1 1.392(4) 5_566 ?
C3 H3 0.9300 . ?
C6 C7 1.513(5) . ?
C7 C8 1.529(4) . ?
C7 H7A 0.9700 . ?
C7 H7B 0.9700 . ?
C8 C7 1.529(4) 2 ?
C8 H8A 0.9730 . ?

loop_
_geom_torsion_atom_site_label_1
_geom_torsion_atom_site_label_2
_geom_torsion_atom_site_label_3
_geom_torsion_atom_site_label_4
_geom_torsion
_geom_torsion_site_symmetry_1
_geom_torsion_site_symmetry_2
_geom_torsion_site_symmetry_3
_geom_torsion_site_symmetry_4
_geom_torsion_publ_flag
O3 Eu1 O1 C4 132.8(2) 7_556 . . . ?
O6 Eu1 O1 C4 -38.8(2) 7_556 . . . ?
O4 Eu1 O1 C4 175.1(2) 6_565 . . . ?
O5 Eu1 O1 C4 92.1(2) . . . . ?
O1W Eu1 O1 C4 -122.0(2) . . . . ?
O2 Eu1 O1 C4 41.2(2) 7_556 . . . ?
O2 Eu1 O1 C4 0.3(2) . . . . ?
O2W Eu1 O1 C4 -91.0(2) . . . . ?
Eu1 Eu1 O1 C4 22.2(2) 7_556 . . . ?
O3 Eu1 O2 C4 -125.2(2) 7_556 . . . ?
O6 Eu1 O2 C4 144.1(2) 7_556 . . . ?
O4 Eu1 O2 C4 -6.1(2) 6_565 . . . ?
O5 Eu1 O2 C4 -73.3(2) . . . . ?
O1W Eu1 O2 C4 106.2(2) . . . . ?
O2 Eu1 O2 C4 -142.7(2) 7_556 . . . ?
O2W Eu1 O2 C4 70.7(2) . . . . ?
O1 Eu1 O2 C4 -0.3(2) . . . . ?
Eu1 Eu1 O2 C4 -142.7(2) 7_556 . . . ?
O3 Eu1 O2 Eu1 17.44(17) 7_556 . . 7_556 ?
O6 Eu1 O2 Eu1 -73.26(10) 7_556 . . 7_556 ?
O4 Eu1 O2 Eu1 136.52(9) 6_565 . . 7_556 ?
O5 Eu1 O2 Eu1 69.33(9) . . . 7_556 ?
O1W Eu1 O2 Eu1 -111.14(11) . . . 7_556 ?
O2 Eu1 O2 Eu1 0.0 7_556 . . 7_556 ?
O2W Eu1 O2 Eu1 -146.68(10) . . . 7_556 ?
O1 Eu1 O2 Eu1 142.40(14) . . . 7_556 ?
C4 Eu1 O2 Eu1 142.7(2) . . . 7_556 ?
O3 Eu1 O5 C6 137.3(3) 7_556 . . . ?
O6 Eu1 O5 C6 40.4(3) 7_556 . . . ?
O4 Eu1 O5 C6 -143.5(3) 6_565 . . . ?
O1W Eu1 O5 C6 165.4(3) . . . . ?
O2 Eu1 O5 C6 62.8(3) 7_556 . . . ?
O2 Eu1 O5 C6 -15.2(3) . . . . ?
O2W Eu1 O5 C6 -72.3(3) . . . . ?
O1 Eu1 O5 C6 -68.0(3) . . . . ?
C4 Eu1 O5 C6 -41.4(3) . . . . ?
Eu1 Eu1 O5 C6 22.3(3) 7_556 . . . ?
C3 C1 C2 C3 -0.6(6) 5_566 . . . ?
C4 C1 C2 C3 178.1(3) . . . . ?
C3 C1 C2 C5 177.5(3) 5_566 . . . ?
C4 C1 C2 C5 -3.8(5) . . . . ?
C1 C2 C3 C1 0.6(6) . . . 5_566 ?
C5 C2 C3 C1 -177.7(3) . . . 5_566 ?
Eu1 O1 C4 O2 -0.5(4) . . . . ?
Eu1 O1 C4 C1 178.5(3) . . . . ?
Eu1 O2 C4 O1 -118.8(3) 7_556 . . . ?
Eu1 O2 C4 O1 0.5(4) . . . . ?
Eu1 O2 C4 C1 62.2(5) 7_556 . . . ?
Eu1 O2 C4 C1 -178.5(3) . . . . ?
Eu1 O2 C4 Eu1 -119.3(3) 7_556 . . . ?
C3 C1 C4 O1 14.3(5) 5_566 . . . ?
C2 C1 C4 O1 -164.4(3) . . . . ?
C3 C1 C4 O2 -166.7(3) 5_566 . . . ?
C2 C1 C4 O2 14.6(5) . . . . ?
C3 C1 C4 Eu1 164(5) 5_566 . . . ?
C2 C1 C4 Eu1 -14(6) . . . . ?
O3 Eu1 C4 O1 -82.0(3) 7_556 . . . ?
O6 Eu1 C4 O1 145.8(2) 7_556 . . . ?
O4 Eu1 C4 O1 -4.7(2) 6_565 . . . ?
O5 Eu1 C4 O1 -79.3(2) . . . . ?
O1W Eu1 C4 O1 79.3(2) . . . . ?
O2 Eu1 C4 O1 -143.4(2) 7_556 . . . ?
O2 Eu1 C4 O1 -179.5(4) . . . . ?
O2W Eu1 C4 O1 78.8(2) . . . . ?
Eu1 Eu1 C4 O1 -154.3(2) 7_556 . . . ?
O3 Eu1 C4 O2 97.5(2) 7_556 . . . ?
O6 Eu1 C4 O2 -34.7(2) 7_556 . . . ?
O4 Eu1 C4 O2 174.9(2) 6_565 . . . ?
O5 Eu1 C4 O2 100.2(2) . . . . ?
O1W Eu1 C4 O2 -101.2(2) . . . . ?
O2 Eu1 C4 O2 36.1(2) 7_556 . . . ?
O2W Eu1 C4 O2 -101.7(2) . . . . ?
O1 Eu1 C4 O2 179.5(4) . . . . ?
Eu1 Eu1 C4 O2 25.19(17) 7_556 . . . ?
O3 Eu1 C4 C1 127(5) 7_556 . . . ?
O6 Eu1 C4 C1 -5(5) 7_556 . . . ?
O4 Eu1 C4 C1 -155(5) 6_565 . . . ?
O5 Eu1 C4 C1 130(5) . . . . ?
O1W Eu1 C4 C1 -72(5) . . . . ?
O2 Eu1 C4 C1 66(5) 7_556 . . . ?
O2 Eu1 C4 C1 30(5) . . . . ?
O2W Eu1 C4 C1 -72(5) . . . . ?
O1 Eu1 C4 C1 -151(6) . . . . ?
Eu1 Eu1 C4 C1 55(5) 7_556 . . . ?
Eu1 O4 C5 O3 -35.2(4) 6_566 . . . ?
Eu1 O4 C5 C2 138.5(2) 6_566 . . . ?
Eu1 O3 C5 O4 -102.0(3) 7_556 . . . ?
Eu1 O3 C5 C2 84.3(3) 7_556 . . . ?
C3 C2 C5 O4 -71.3(4) . . . . ?
C1 C2 C5 O4 110.6(4) . . . . ?
C3 C2 C5 O3 102.8(4) . . . . ?
C1 C2 C5 O3 -75.3(4) . . . . ?
Eu1 O6 C6 O5 -16.3(6) 7_556 . . . ?
Eu1 O6 C6 C7 165.2(3) 7_556 . . . ?
Eu1 O5 C6 O6 -16.8(5) . . . . ?
Eu1 O5 C6 C7 161.7(2) . . . . ?
O6 C6 C7 C8 103.9(3) . . . . ?
O5 C6 C7 C8 -74.7(4) . . . . ?
C6 C7 C8 C7 -174.8(3) . . . 2 ?
